data_7718637
loop_
_publ_author_name
'Kirk, Ryan M.'
'Hill, Anthony F.'

_publ_section_title
;
 Pnictogen-functionalised isocyanide ligands.
;
_journal_issue 22
_journal_name_full 'Dalton transactions (Cambridge, England : 2003)'
_journal_page_first 8881
_journal_page_last 8887
_journal_paper_doi 10.1039/d5dt00992h
_journal_volume 54
_journal_year 2025
_chemical_formula_moiety 'C13 H18 Fe N O4 P'
_chemical_formula_sum 'C13 H18 Fe N O4 P'
_chemical_formula_weight 339.10
_chemical_properties_physical Air-sensitive
_space_group_crystal_system orthorhombic
_space_group_IT_number 60
_space_group_name_Hall '-P 2n 2ab'
_space_group_name_H-M_alt 'P b c n'
_atom_sites_solution_hydrogens geom
_atom_sites_solution_primary dual
_audit_creation_date 2024-09-24
_audit_creation_method
;
Olex2 1.5
(compiled 2023.08.24 svn.re1ec1418 for OlexSys, GUI svn.r6817)
;
_audit_update_record
;
2024-11-20 deposited with the CCDC.	2025-04-30 downloaded from the CCDC.
;
_cell_angle_alpha 90
_cell_angle_beta 90
_cell_angle_gamma 90
_cell_formula_units_Z 8
_cell_length_a 20.8819(5)
_cell_length_b 10.0111(3)
_cell_length_c 16.0053(4)
_cell_measurement_reflns_used 5114
_cell_measurement_temperature 150.00(10)
_cell_measurement_theta_max 77.4290
_cell_measurement_theta_min 4.2400
_cell_volume 3345.92(15)
_computing_cell_refinement 'CrysAlisPro 1.171.42.85a (Rigaku OD, 2023)'
_computing_data_collection 'CrysAlisPro 1.171.42.85a (Rigaku OD, 2023)'
_computing_data_reduction 'CrysAlisPro 1.171.42.85a (Rigaku OD, 2023)'
_computing_molecular_graphics 'Olex2 1.5 (Dolomanov et al., 2009)'
_computing_publication_material 'Olex2 1.5 (Dolomanov et al., 2009)'
_computing_structure_refinement 'SHELXL 2018/3 (Sheldrick, 2015)'
_computing_structure_solution 'SHELXT 2018/2 (Sheldrick, 2018)'
_diffrn_ambient_environment N~2~
_diffrn_ambient_temperature 150.00(10)
_diffrn_detector 'Hybrid Pixel Array Detector'
_diffrn_detector_area_resol_mean 10.0000
_diffrn_detector_type HyPix
_diffrn_measured_fraction_theta_full 0.999
_diffrn_measured_fraction_theta_max 0.975
_diffrn_measurement_details
;
List of Runs (angles in degrees, time in seconds):

  # Type    Start    End  Width  t~exp~   \w     \q     \k     \f   Frames
#--------------------------------------------------------------------------
  1  \w   -104.00 -72.00   0.50    1.00    --  -46.45 173.00-164.00   64
  2  \w    106.00 174.00   0.50   10.00    --  107.75  21.00 -34.00  136
  3  \w    110.00 166.00   0.50   10.00    --  107.75 110.00 149.00  112
  4  \w     67.00 147.00   0.50   10.00    --  107.75-173.00-175.00  160
  5  \w     -6.00  29.00   0.50    1.00    --  -46.45  19.00  60.00   70
  6  \w     -7.00  28.00   0.50    1.00    --  -46.45  19.00 -30.00   70
  7  \w     -1.00  25.00   0.50    1.00    --  -46.45  19.00-150.00   52
  8  \w    -20.00  22.00   0.50    1.00    --  -46.45  38.00-180.00   84
  9  \w     87.00 119.00   0.50    1.00    --   46.45 173.00-164.00   64
 10  \w     37.00  63.00   0.50   10.00    --  107.75 -45.00  30.00   52
 11  \w     32.00  57.00   0.50   10.00    --  107.75 -30.00-150.00   50
 12  \w     32.00  58.00   0.50   10.00    --  107.75 -30.00  30.00   52
 13  \w     36.00  61.00   0.50   10.00    --  107.75 -45.00 150.00   50
 14  \w     37.00  62.00   0.50   10.00    --  107.75 -45.00-120.00   50
 15  \w     75.00 101.00   0.50   10.00    --  107.75 -95.00   0.00   52
 16  \w     36.00  68.00   0.50   10.00    --  107.75 -45.00 120.00   64
 17  \w     34.00  59.00   0.50   10.00    --  107.75 -30.00  90.00   50
 18  \w     63.00  88.00   0.50   10.00    --  107.75 -61.00   0.00   50
 19  \w     33.00  58.00   0.50   10.00    --  107.75 -30.00   0.00   50
;
_diffrn_measurement_device 'four-circle diffractometer'
_diffrn_measurement_device_type 'SuperNova, Dual, Cu at home/near, HyPix'
_diffrn_measurement_method '\w scans'
_diffrn_orient_matrix_type 'CrysAlisPro convention (1999,Acta A55,543-557)'
_diffrn_orient_matrix_UB_11 -0.0093009000
_diffrn_orient_matrix_UB_12 -0.0308805000
_diffrn_orient_matrix_UB_13 0.0935169000
_diffrn_orient_matrix_UB_21 -0.0173722000
_diffrn_orient_matrix_UB_22 0.1473305000
_diffrn_orient_matrix_UB_23 0.0160759000
_diffrn_orient_matrix_UB_31 -0.0710660000
_diffrn_orient_matrix_UB_32 -0.0321206000
_diffrn_orient_matrix_UB_33 -0.0162324000
_diffrn_radiation_monochromator mirror
_diffrn_radiation_probe x-ray
_diffrn_radiation_type 'Cu K\a'
_diffrn_radiation_wavelength 1.54184
_diffrn_reflns_av_R_equivalents 0.0508
_diffrn_reflns_av_unetI/netI 0.0435
_diffrn_reflns_Laue_measured_fraction_full 0.999
_diffrn_reflns_Laue_measured_fraction_max 0.975
_diffrn_reflns_limit_h_max 10
_diffrn_reflns_limit_h_min -26
_diffrn_reflns_limit_k_max 12
_diffrn_reflns_limit_k_min -12
_diffrn_reflns_limit_l_max 20
_diffrn_reflns_limit_l_min -19
_diffrn_reflns_number 13826
_diffrn_reflns_point_group_measured_fraction_full 0.999
_diffrn_reflns_point_group_measured_fraction_max 0.975
_diffrn_reflns_theta_full 67.684
_diffrn_reflns_theta_max 78.129
_diffrn_reflns_theta_min 4.234
_diffrn_source 'micro-focus sealed X-ray tube'
_diffrn_source_type 'SuperNova (Cu) X-ray Source'
_exptl_absorpt_coefficient_mu 8.237
_exptl_absorpt_correction_T_max 0.38250
_exptl_absorpt_correction_T_min 0.30759
_exptl_absorpt_correction_type sphere
_exptl_absorpt_process_details
;
CrysAlisPro 1.171.42.85a (Rigaku Oxford Diffraction, 2023)
Spherical absorption correction
using equivalent radius and absorption coefficient.
Empirical absorption correction using spherical harmonics,
implemented in SCALE3 ABSPACK scaling algorithm.
;
_exptl_crystal_colour yellow
_exptl_crystal_colour_primary yellow
_exptl_crystal_density_diffrn 1.346
_exptl_crystal_description prism
_exptl_crystal_F_000 1408
_exptl_crystal_recrystallization_method 'Re-crystallisation from solvent: pentane'
_exptl_crystal_size_max 0.215
_exptl_crystal_size_mid 0.21
_exptl_crystal_size_min 0.115
_exptl_crystal_size_rad 0.100
_refine_diff_density_max 0.397
_refine_diff_density_min -0.548
_refine_diff_density_rms 0.068
_refine_ls_extinction_method none
_refine_ls_goodness_of_fit_ref 1.062
_refine_ls_hydrogen_treatment constr
_refine_ls_matrix_type full
_refine_ls_number_parameters 187
_refine_ls_number_reflns 3503
_refine_ls_number_restraints 0
_refine_ls_restrained_S_all 1.062
_refine_ls_R_factor_all 0.0576
_refine_ls_R_factor_gt 0.0461
_refine_ls_shift/su_max 0.001
_refine_ls_shift/su_mean 0.000
_refine_ls_structure_factor_coef Fsqd
_refine_ls_weighting_details 'w=1/[\s^2^(Fo^2^)+(0.0837P)^2^+0.5220P] where P=(Fo^2^+2Fc^2^)/3'
_refine_ls_weighting_scheme calc
_refine_ls_wR_factor_gt 0.1278
_refine_ls_wR_factor_ref 0.1360
_reflns_Friedel_coverage 0.000
_reflns_number_gt 2781
_reflns_number_total 3503
_reflns_threshold_expression 'I > 2\s(I)'
_cod_data_source_file d5dt00992h2.cif
_cod_data_source_block rmk_344_scale
_cod_depositor_comments 'Adding full bibliography for 7718628--7718640.cif.'
_cod_database_code 7718637
_shelx_shelxl_version_number 2018/3
_chemical_oxdiff_formula 'C13H18Fe1O4N1P1 '
_chemical_oxdiff_usercomment 'pentane evap at -30 '
_shelx_space_group_comment
;
The symmetry employed for this shelxl refinement is uniquely defined
by the following loop, which should always be used as a source of
symmetry information in preference to the above space-group names.
They are only intended as comments.
;
_shelx_estimated_absorpt_t_max 0.451
_shelx_estimated_absorpt_t_min 0.270
_reflns_odcompleteness_completeness 99.92
_reflns_odcompleteness_iscentric 1
_reflns_odcompleteness_theta 69.95
_olex2_refinement_description
;
1. Fixed Uiso
 At 1.5 times of:
  All C(H,H,H) groups
2.a Idealised Me refined as rotating group:
 C11(H11A,H11B,H11C), C7(H7A,H7B,H7C), C9(H9A,H9B,H9C), C13(H13A,H13B,H13C),
 C12(H12A,H12B,H12C), C8(H8A,H8B,H8C)
;
_ins_header
;
TITL RMK_344_scale in Pbcn 
REM Pbcn (#60, found as Pbna in cab setting)
CELL 1.54184  20.881942  10.011102  16.005318  90.0000  90.0000  90.0000
ZERR    8.00   0.000491   0.000261   0.000351   0.0000   0.0000   0.0000
LATT  1
SYMM -x+1/2,-y+1/2, z+1/2 
SYMM -x, y,-z+1/2 
SYMM  x+1/2,-y+1/2,-z 
SFAC C H N O P Fe
UNIT 104.00 144.00 8.00 32.00 8.00 8.00
REM  CrysAlisPro recorded range (K): Min=150.0; max=300.0; aver:225.0
TEMP -48
SIZE 0.11 0.21 0.21
TREF
HKLF 4
END
;
_olex2_submission_special_instructions 'No special instructions were received'
_oxdiff_exptl_absorpt_empirical_details
;
Empirical correction (ABSPACK) includes:
- Absorption correction using spherical harmonics
- Frame scaling
;
_oxdiff_exptl_absorpt_empirical_full_max 2.928
_oxdiff_exptl_absorpt_empirical_full_min 0.451

loop_
_space_group_symop_operation_xyz
'x, y, z'
'-x+1/2, -y+1/2, z+1/2'
'-x, y, -z+1/2'
'x+1/2, -y+1/2, -z'
'-x, -y, -z'
'x-1/2, y-1/2, -z-1/2'
'x, -y, z-1/2'
'-x-1/2, y-1/2, z'

loop_
_atom_site_label
_atom_site_type_symbol
_atom_site_fract_x
_atom_site_fract_y
_atom_site_fract_z
_atom_site_U_iso_or_equiv
_atom_site_adp_type
_atom_site_occupancy
_atom_site_site_symmetry_order
_atom_site_calc_flag
_atom_site_refinement_flags_posn
_atom_site_refinement_flags_adp
_atom_site_refinement_flags_occupancy
_atom_site_disorder_assembly
_atom_site_disorder_group
Fe1 Fe 0.57050(2) 0.74940(4) 0.63290(2) 0.03309(16) Uani 1 1 d . . . . .
P1 P 0.69706(3) 0.35411(6) 0.63919(3) 0.03101(17) Uani 1 1 d . . . . .
O3 O 0.63392(11) 0.8286(2) 0.78927(12) 0.0533(5) Uani 1 1 d . . . . .
O1 O 0.48826(11) 0.9873(2) 0.63620(16) 0.0608(6) Uani 1 1 d . . . . .
O4 O 0.46014(11) 0.5667(3) 0.63904(15) 0.0602(6) Uani 1 1 d . . . . .
O2 O 0.62619(13) 0.8340(3) 0.47224(14) 0.0662(7) Uani 1 1 d . . . . .
N1 N 0.64934(10) 0.4957(2) 0.63447(13) 0.0376(5) Uani 1 1 d . . . . .
C10 C 0.66307(13) 0.2825(3) 0.73807(16) 0.0376(5) Uani 1 1 d . . . . .
C4 C 0.50187(13) 0.6398(3) 0.63659(16) 0.0422(6) Uani 1 1 d . . . . .
C6 C 0.66693(14) 0.2702(3) 0.54223(16) 0.0395(6) Uani 1 1 d . . . . .
C3 C 0.60929(13) 0.7988(3) 0.72820(17) 0.0398(5) Uani 1 1 d . . . . .
C5 C 0.62089(12) 0.5949(3) 0.63298(14) 0.0359(5) Uani 1 1 d . . . . .
C11 C 0.68652(14) 0.3781(3) 0.80621(16) 0.0441(6) Uani 1 1 d . . . . .
H11A H 0.733192 0.386765 0.802793 0.066 Uiso 1 1 calc R U . . .
H11B H 0.674656 0.342866 0.861197 0.066 Uiso 1 1 calc R U . . .
H11C H 0.666711 0.465957 0.798249 0.066 Uiso 1 1 calc R U . . .
C1 C 0.52000(13) 0.8944(3) 0.63467(16) 0.0418(6) Uani 1 1 d . . . . .
C7 C 0.68589(16) 0.3643(3) 0.47090(16) 0.0493(7) Uani 1 1 d . . . . .
H7A H 0.660730 0.446675 0.474644 0.074 Uiso 1 1 calc R U . . .
H7B H 0.677500 0.320590 0.417205 0.074 Uiso 1 1 calc R U . . .
H7C H 0.731563 0.385654 0.475224 0.074 Uiso 1 1 calc R U . . .
C2 C 0.60427(14) 0.8004(3) 0.53444(17) 0.0439(6) Uani 1 1 d . . . . .
C9 C 0.7067(2) 0.1417(3) 0.5316(2) 0.0640(9) Uani 1 1 d . . . . .
H9A H 0.752353 0.163532 0.534286 0.096 Uiso 1 1 calc R U . . .
H9B H 0.696903 0.100937 0.477445 0.096 Uiso 1 1 calc R U . . .
H9C H 0.695967 0.078838 0.576466 0.096 Uiso 1 1 calc R U . . .
C13 C 0.69558(19) 0.1463(3) 0.7507(2) 0.0598(9) Uani 1 1 d . . . . .
H13A H 0.680802 0.083908 0.707634 0.090 Uiso 1 1 calc R U . . .
H13B H 0.684552 0.111154 0.806037 0.090 Uiso 1 1 calc R U . . .
H13C H 0.742128 0.156836 0.746555 0.090 Uiso 1 1 calc R U . . .
C12 C 0.59015(16) 0.2706(4) 0.7441(2) 0.0550(8) Uani 1 1 d . . . . .
H12A H 0.570456 0.355546 0.727820 0.083 Uiso 1 1 calc R U . . .
H12B H 0.578021 0.248880 0.801637 0.083 Uiso 1 1 calc R U . . .
H12C H 0.575279 0.199665 0.706573 0.083 Uiso 1 1 calc R U . . .
C8 C 0.59557(18) 0.2407(4) 0.5370(2) 0.0634(10) Uani 1 1 d . . . . .
H8A H 0.584350 0.172151 0.578194 0.095 Uiso 1 1 calc R U . . .
H8B H 0.585052 0.208604 0.480845 0.095 Uiso 1 1 calc R U . . .
H8C H 0.571334 0.322465 0.548707 0.095 Uiso 1 1 calc R U . . .

loop_
_atom_site_aniso_label
_atom_site_aniso_U_11
_atom_site_aniso_U_22
_atom_site_aniso_U_33
_atom_site_aniso_U_23
_atom_site_aniso_U_13
_atom_site_aniso_U_12
Fe1 0.0294(2) 0.0329(2) 0.0371(3) 0.00195(15) 0.00035(14) 0.00299(14)
P1 0.0277(3) 0.0323(3) 0.0330(3) 0.0003(2) -0.0009(2) 0.0007(2)
O3 0.0544(12) 0.0596(13) 0.0460(10) -0.0023(10) -0.0098(9) -0.0043(10)
O1 0.0469(12) 0.0411(11) 0.0943(17) 0.0008(11) 0.0038(11) 0.0118(9)
O4 0.0433(11) 0.0551(13) 0.0822(15) 0.0057(11) -0.0041(10) -0.0103(10)
O2 0.0865(17) 0.0659(15) 0.0462(11) 0.0087(11) 0.0204(11) 0.0110(13)
N1 0.0338(10) 0.0347(10) 0.0444(11) 0.0018(9) 0.0000(8) 0.0018(8)
C10 0.0384(13) 0.0375(12) 0.0370(12) 0.0001(10) 0.0027(10) -0.0035(10)
C4 0.0353(13) 0.0402(13) 0.0510(14) 0.0024(11) -0.0020(11) 0.0021(11)
C6 0.0439(14) 0.0376(12) 0.0371(12) -0.0013(10) -0.0058(11) 0.0005(11)
C3 0.0350(13) 0.0418(13) 0.0426(13) 0.0037(11) 0.0026(11) 0.0023(10)
C5 0.0345(12) 0.0361(12) 0.0372(12) 0.0017(9) 0.0008(9) -0.0004(10)
C11 0.0495(15) 0.0485(15) 0.0343(11) -0.0010(11) 0.0000(11) -0.0050(12)
C1 0.0348(12) 0.0406(13) 0.0499(14) 0.0005(11) 0.0007(11) 0.0005(11)
C7 0.0647(18) 0.0490(16) 0.0342(12) -0.0004(11) -0.0040(12) -0.0063(14)
C2 0.0482(15) 0.0415(13) 0.0421(13) 0.0006(11) 0.0015(12) 0.0084(11)
C9 0.095(3) 0.0462(17) 0.0510(16) -0.0109(13) -0.0163(17) 0.0186(17)
C13 0.090(3) 0.0394(15) 0.0495(15) 0.0097(12) 0.0136(16) 0.0106(16)
C12 0.0422(16) 0.074(2) 0.0485(16) -0.0004(15) 0.0097(13) -0.0157(15)
C8 0.055(2) 0.085(3) 0.0504(17) 0.0024(16) -0.0172(16) -0.0251(17)

loop_
_atom_type_symbol
_atom_type_description
_atom_type_scat_dispersion_real
_atom_type_scat_dispersion_imag
_atom_type_scat_source
C C 0.0181 0.0091 'International Tables Vol C Tables 4.2.6.8 and 6.1.1.4'
H H 0.0000 0.0000 'International Tables Vol C Tables 4.2.6.8 and 6.1.1.4'
Fe Fe -1.1336 3.1974 'International Tables Vol C Tables 4.2.6.8 and 6.1.1.4'
N N 0.0311 0.0180 'International Tables Vol C Tables 4.2.6.8 and 6.1.1.4'
O O 0.0492 0.0322 'International Tables Vol C Tables 4.2.6.8 and 6.1.1.4'
P P 0.2955 0.4335 'International Tables Vol C Tables 4.2.6.8 and 6.1.1.4'

loop_
_exptl_crystal_face_index_h
_exptl_crystal_face_index_k
_exptl_crystal_face_index_l
_exptl_crystal_face_perp_dist
13 2 -2 0.1048
-13 -2 2 0.1048
3 -1 10 0.1062
-2 1 -10 0.0854
4 -6 -1 0.0573
-4 6 1 0.0573
-10 -5 -1 0.0738

loop_
_geom_angle_atom_site_label_1
_geom_angle_atom_site_label_2
_geom_angle_atom_site_label_3
_geom_angle
_geom_angle_site_symmetry_1
_geom_angle_site_symmetry_3
_geom_angle_publ_flag
C4 Fe1 C5 86.80(12) . . ?
C3 Fe1 C4 119.83(12) . . ?
C3 Fe1 C5 88.48(11) . . ?
C3 Fe1 C2 119.23(13) . . ?
C1 Fe1 C4 91.42(12) . . ?
C1 Fe1 C3 91.64(12) . . ?
C1 Fe1 C5 178.01(11) . . ?
C1 Fe1 C2 90.83(12) . . ?
C2 Fe1 C4 120.79(13) . . ?
C2 Fe1 C5 90.84(11) . . ?
N1 P1 C10 97.57(11) . . ?
N1 P1 C6 97.89(11) . . ?
C6 P1 C10 113.59(13) . . ?
C5 N1 P1 175.6(2) . . ?
C11 C10 P1 103.92(17) . . ?
C11 C10 C13 108.6(2) . . ?
C13 C10 P1 106.44(19) . . ?
C12 C10 P1 117.3(2) . . ?
C12 C10 C11 108.8(2) . . ?
C12 C10 C13 111.2(3) . . ?
O4 C4 Fe1 177.4(3) . . ?
C7 C6 P1 104.78(18) . . ?
C7 C6 C9 107.0(3) . . ?
C9 C6 P1 106.54(19) . . ?
C8 C6 P1 117.5(2) . . ?
C8 C6 C7 109.4(2) . . ?
C8 C6 C9 111.1(3) . . ?
O3 C3 Fe1 179.1(3) . . ?
N1 C5 Fe1 176.4(2) . . ?
C10 C11 H11A 109.5 . . ?
C10 C11 H11B 109.5 . . ?
C10 C11 H11C 109.5 . . ?
H11A C11 H11B 109.5 . . ?
H11A C11 H11C 109.5 . . ?
H11B C11 H11C 109.5 . . ?
O1 C1 Fe1 179.4(3) . . ?
C6 C7 H7A 109.5 . . ?
C6 C7 H7B 109.5 . . ?
C6 C7 H7C 109.5 . . ?
H7A C7 H7B 109.5 . . ?
H7A C7 H7C 109.5 . . ?
H7B C7 H7C 109.5 . . ?
O2 C2 Fe1 179.2(3) . . ?
C6 C9 H9A 109.5 . . ?
C6 C9 H9B 109.5 . . ?
C6 C9 H9C 109.5 . . ?
H9A C9 H9B 109.5 . . ?
H9A C9 H9C 109.5 . . ?
H9B C9 H9C 109.5 . . ?
C10 C13 H13A 109.5 . . ?
C10 C13 H13B 109.5 . . ?
C10 C13 H13C 109.5 . . ?
H13A C13 H13B 109.5 . . ?
H13A C13 H13C 109.5 . . ?
H13B C13 H13C 109.5 . . ?
C10 C12 H12A 109.5 . . ?
C10 C12 H12B 109.5 . . ?
C10 C12 H12C 109.5 . . ?
H12A C12 H12B 109.5 . . ?
H12A C12 H12C 109.5 . . ?
H12B C12 H12C 109.5 . . ?
C6 C8 H8A 109.5 . . ?
C6 C8 H8B 109.5 . . ?
C6 C8 H8C 109.5 . . ?
H8A C8 H8B 109.5 . . ?
H8A C8 H8C 109.5 . . ?
H8B C8 H8C 109.5 . . ?

loop_
_geom_bond_atom_site_label_1
_geom_bond_atom_site_label_2
_geom_bond_distance
_geom_bond_site_symmetry_2
_geom_bond_publ_flag
Fe1 C4 1.806(3) . ?
Fe1 C3 1.797(3) . ?
Fe1 C5 1.870(3) . ?
Fe1 C1 1.795(3) . ?
Fe1 C2 1.800(3) . ?
P1 N1 1.734(2) . ?
P1 C10 1.877(3) . ?
P1 C6 1.873(3) . ?
O3 C3 1.144(3) . ?
O1 C1 1.142(4) . ?
O4 C4 1.138(4) . ?
O2 C2 1.146(4) . ?
N1 C5 1.158(4) . ?
C10 C11 1.532(4) . ?
C10 C13 1.537(4) . ?
C10 C12 1.530(4) . ?
C6 C7 1.532(4) . ?
C6 C9 1.540(4) . ?
C6 C8 1.521(4) . ?
C11 H11A 0.9800 . ?
C11 H11B 0.9800 . ?
C11 H11C 0.9800 . ?
C7 H7A 0.9800 . ?
C7 H7B 0.9800 . ?
C7 H7C 0.9800 . ?
C9 H9A 0.9800 . ?
C9 H9B 0.9800 . ?
C9 H9C 0.9800 . ?
C13 H13A 0.9800 . ?
C13 H13B 0.9800 . ?
C13 H13C 0.9800 . ?
C12 H12A 0.9800 . ?
C12 H12B 0.9800 . ?
C12 H12C 0.9800 . ?
C8 H8A 0.9800 . ?
C8 H8B 0.9800 . ?
C8 H8C 0.9800 . ?

loop_
_geom_torsion_atom_site_label_1
_geom_torsion_atom_site_label_2
_geom_torsion_atom_site_label_3
_geom_torsion_atom_site_label_4
_geom_torsion
_geom_torsion_site_symmetry_1
_geom_torsion_site_symmetry_2
_geom_torsion_site_symmetry_3
_geom_torsion_site_symmetry_4
_geom_torsion_publ_flag
N1 P1 C10 C11 -70.07(19) . . . . ?
N1 P1 C10 C13 175.3(2) . . . . ?
N1 P1 C10 C12 50.0(2) . . . . ?
N1 P1 C6 C7 63.9(2) . . . . ?
N1 P1 C6 C9 177.1(2) . . . . ?
N1 P1 C6 C8 -57.7(2) . . . . ?
C10 P1 C6 C7 165.77(18) . . . . ?
C10 P1 C6 C9 -81.0(2) . . . . ?
C10 P1 C6 C8 44.2(3) . . . . ?
C6 P1 C10 C11 -172.14(17) . . . . ?
C6 P1 C10 C13 73.2(2) . . . . ?
C6 P1 C10 C12 -52.0(3) . . . . ?

loop_
_exptl_oxdiff_crystal_face_indexfrac_h
_exptl_oxdiff_crystal_face_indexfrac_k
_exptl_oxdiff_crystal_face_indexfrac_l
_exptl_oxdiff_crystal_face_x
_exptl_oxdiff_crystal_face_y
_exptl_oxdiff_crystal_face_z
12.7240 1.8104 -2.1188 -0.3724 0.0116 -0.9280
-12.7240 -1.8104 2.1188 0.3724 -0.0116 0.9280
3.1541 -0.8726 10.0050 0.9332 -0.0225 -0.3585
-2.0981 1.0167 -10.1325 -0.9594 0.0234 0.2809
4.4629 -6.1197 -0.7343 0.0788 -0.9909 -0.1087
-4.4629 6.1197 0.7343 -0.0788 0.9909 0.1087
-9.6530 -4.5306 -0.7992 0.1550 -0.5127 0.8445
